data_7220412
loop_
_publ_author_name
'Zhang, Yong'
'Wei, Biao-Wen'
'Lin, Hui'
'Zhang, Ling'
'Liu, Jin-Xiang'
'Luo, Hai-Qing'
'Fan, Xiao-Lin'

_publ_section_title
;
 &#x201C;On water&#x201D; direct catalytic vinylogous Henry (nitroaldol)
 reactions of isatins for the efficient synthesis of isoxazole substituted
 3-hydroxyindolin-2-ones
;
_journal_issue 6
_journal_name_full 'Green Chem.'
_journal_page_first 3266
_journal_paper_doi 10.1039/C5GC00503E
_journal_volume 17
_journal_year 2015
_chemical_formula_moiety 'C13 H13 N3 O3'
_chemical_formula_sum 'C13 H13 N3 O3'
_chemical_formula_weight 259.26
_chemical_name_systematic 3-((4-amino-3-methylisoxazol-5-yl)methyl)-3-hydroxyindolin-2-one
_space_group_crystal_system monoclinic
_space_group_IT_number 14
_space_group_name_Hall '-P 2ybc'
_space_group_name_H-M_alt 'P 1 21/c 1'
_symmetry_space_group_name_Hall '-P 2ybc'
_symmetry_space_group_name_H-M 'P 1 21/c 1'
_atom_sites_solution_hydrogens mixed
_atom_sites_solution_primary direct
_audit_creation_date 2015-02-01
_audit_creation_method
;
Olex2 1.2
(compiled 2015.01.19 svn.r3143 for OlexSys, GUI svn.r4992)
;
_audit_update_record
;
2015-02-03 deposited with the CCDC.
2015-04-14 downloaded from the CCDC.
;
_cell_angle_alpha 90
_cell_angle_beta 95.537(7)
_cell_angle_gamma 90
_cell_formula_units_Z 4
_cell_length_a 6.3186(4)
_cell_length_b 11.7574(8)
_cell_length_c 16.3886(12)
_cell_measurement_reflns_used 569
_cell_measurement_temperature 294.68(10)
_cell_measurement_theta_max 23.8730
_cell_measurement_theta_min 3.9770
_cell_volume 1211.83(14)
_computing_cell_refinement
;
CrysAlisPro, Agilent Technologies,
Version 1.171.36.32 (release 02-08-2013 CrysAlis171 .NET)
(compiled Aug  2 2013,16:46:58)
;
_computing_data_collection
;
CrysAlisPro, Agilent Technologies,
Version 1.171.36.32 (release 02-08-2013 CrysAlis171 .NET)
(compiled Aug  2 2013,16:46:58)
;
_computing_data_reduction
;
CrysAlisPro, Agilent Technologies,
Version 1.171.36.32 (release 02-08-2013 CrysAlis171 .NET)
(compiled Aug  2 2013,16:46:58)
;
_computing_molecular_graphics 'Olex2 (Dolomanov et al., 2009)'
_computing_publication_material 'Olex2 (Dolomanov et al., 2009)'
_computing_structure_refinement 'ShelXL (Sheldrick, 2008)'
_computing_structure_solution 'ShelXS (Sheldrick, 2008)'
_diffrn_ambient_temperature 294.68(10)
_diffrn_detector_area_resol_mean 16.0733
_diffrn_measured_fraction_theta_full 0.998
_diffrn_measured_fraction_theta_max 0.998
_diffrn_measurement_details
;
  1 omega   65.00   95.00   1.5000   10.0000
omega____ theta____ kappa____ phi______ frames
    -       19.7946  178.0000  -90.0000 20

  2 omega   29.00   89.00   1.5000   10.0000
omega____ theta____ kappa____ phi______ frames
    -       19.7946    0.0000 -180.0000 40

  3 omega  -33.00   90.00   1.5000   10.0000
omega____ theta____ kappa____ phi______ frames
    -       19.7946    0.0000  120.0000 82
;
_diffrn_measurement_device_type 'SuperNova, Dual, Cu at zero, Eos'
_diffrn_measurement_method '\w scans'
_diffrn_orient_matrix_UB_11 0.1005160000
_diffrn_orient_matrix_UB_12 -0.0239132000
_diffrn_orient_matrix_UB_13 -0.0058745000
_diffrn_orient_matrix_UB_21 -0.0125508000
_diffrn_orient_matrix_UB_22 0.0169727000
_diffrn_orient_matrix_UB_23 -0.0417086000
_diffrn_orient_matrix_UB_31 0.0497096000
_diffrn_orient_matrix_UB_32 0.0526830000
_diffrn_orient_matrix_UB_33 0.0108001000
_diffrn_radiation_monochromator mirror
_diffrn_radiation_type MoK\a
_diffrn_radiation_wavelength 0.71073
_diffrn_reflns_av_R_equivalents 0.0488
_diffrn_reflns_av_unetI/netI 0.1087
_diffrn_reflns_laue_measured_fraction_full 0.998
_diffrn_reflns_laue_measured_fraction_max 0.998
_diffrn_reflns_limit_h_max 6
_diffrn_reflns_limit_h_min -7
_diffrn_reflns_limit_k_max 14
_diffrn_reflns_limit_k_min -13
_diffrn_reflns_limit_l_max 20
_diffrn_reflns_limit_l_min -11
_diffrn_reflns_number 4709
_diffrn_reflns_point_group_measured_fraction_full 0.998
_diffrn_reflns_point_group_measured_fraction_max 0.998
_diffrn_reflns_theta_full 25.500
_diffrn_reflns_theta_max 26.017
_diffrn_reflns_theta_min 3.466
_diffrn_source 'SuperNova (Mo) X-ray Source'
_exptl_absorpt_coefficient_mu 0.104
_exptl_absorpt_correction_T_max 1.00000
_exptl_absorpt_correction_T_min 0.53393
_exptl_absorpt_correction_type multi-scan
_exptl_absorpt_process_details
;
CrysAlisPro, Agilent Technologies,
Version 1.171.36.32 (release 02-08-2013 CrysAlis171 .NET)
(compiled Aug  2 2013,16:46:58)
Empirical absorption correction using spherical harmonics,
 implemented in SCALE3 ABSPACK scaling algorithm.
;
_exptl_crystal_colour 'clear light colourless'
_exptl_crystal_density_diffrn 1.421
_exptl_crystal_description plate
_exptl_crystal_F_000 544
_exptl_crystal_size_max 0.15
_exptl_crystal_size_mid 0.14
_exptl_crystal_size_min 0.04
_refine_diff_density_max 0.249
_refine_diff_density_min -0.230
_refine_diff_density_rms 0.054
_refine_ls_extinction_coef 0.012(2)
_refine_ls_extinction_expression Fc^*^=kFc[1+0.001xFc^2^\l^3^/sin(2\q)]^-1/4^
_refine_ls_extinction_method 'SHELXL-2014/7 (Sheldrick 2014'
_refine_ls_goodness_of_fit_ref 1.041
_refine_ls_hydrogen_treatment mixed
_refine_ls_matrix_type full
_refine_ls_number_parameters 183
_refine_ls_number_reflns 2393
_refine_ls_number_restraints 0
_refine_ls_restrained_S_all 1.041
_refine_ls_R_factor_all 0.1323
_refine_ls_R_factor_gt 0.0673
_refine_ls_shift/su_max 0.000
_refine_ls_shift/su_mean 0.000
_refine_ls_structure_factor_coef Fsqd
_refine_ls_weighting_details 'w=1/[\s^2^(Fo^2^)+(0.0420P)^2^] where P=(Fo^2^+2Fc^2^)/3'
_refine_ls_weighting_scheme calc
_refine_ls_wR_factor_gt 0.1278
_refine_ls_wR_factor_ref 0.1623
_reflns_Friedel_coverage 0.000
_reflns_number_gt 1277
_reflns_number_total 2393
_reflns_threshold_expression 'I > 2\s(I)'
_cod_data_source_file c5gc00503e2.cif
_cod_data_source_block matq1120
_cod_depositor_comments 'Adding full bibliography for 7220410--7220412.cif.'
_cod_original_cell_volume 1211.84(14)
_cod_database_code 7220412
_shelx_space_group_comment
;
The symmetry employed for this shelxl refinement is uniquely defined
by the following loop, which should always be used as a source of
symmetry information in preference to the above space-group names.
They are only intended as comments.
;
_reflns_odcompleteness_completeness 99.77
_reflns_odcompleteness_iscentric 1
_reflns_odcompleteness_theta 26.32
_olex2_refinement_description
;
1. Fixed Uiso
 At 1.2 times of:
  All C(H) groups, All C(H,H) groups, All N(H) groups
 At 1.5 times of:
  All C(H,H,H) groups, All O(H) groups
2.a Secondary CH2 refined with riding coordinates:
 C9(H9A,H9B)
2.b Aromatic/amide H refined with riding coordinates:
 N1(H1), C2(H2C), C3(H3), C4(H4), C5(H5)
2.c Idealised Me refined as rotating group:
 C13(H13A,H13B,H13C)
2.d Idealised tetrahedral OH refined as rotating group:
 O2(H2)
;
_shelx_shelxl_version_number 2014/7
_olex2_date_sample_data_collection 1416533413.32
_olex2_submission_special_instructions 'No special instructions were received'

loop_
_space_group_symop_operation_xyz
'x, y, z'
'-x, y+1/2, -z+1/2'
'-x, -y, -z'
'x, -y-1/2, z-1/2'

loop_
_atom_site_label
_atom_site_type_symbol
_atom_site_fract_x
_atom_site_fract_y
_atom_site_fract_z
_atom_site_U_iso_or_equiv
_atom_site_adp_type
_atom_site_occupancy
_atom_site_site_symmetry_order
_atom_site_calc_flag
_atom_site_refinement_flags_posn
O1 O -0.1820(4) 0.6282(2) 0.41327(14) 0.0586(8) Uani 1 1 d .
O2 O 0.1680(3) 0.53975(18) 0.31793(14) 0.0408(7) Uani 1 1 d .
H2 H 0.1402 0.4796 0.3398 0.061 Uiso 1 1 calc GR
O3 O 0.3653(4) 0.71859(18) 0.20837(14) 0.0453(7) Uani 1 1 d .
N1 N -0.3724(5) 0.5403(2) 0.30438(17) 0.0422(8) Uani 1 1 d .
H1 H -0.4917 0.5330 0.3251 0.051 Uiso 1 1 calc R
N2 N -0.0949(5) 0.8391(3) 0.0956(2) 0.0387(8) Uani 1 1 d .
N3 N 0.4544(5) 0.7567(2) 0.13756(18) 0.0456(8) Uani 1 1 d .
C1 C -0.3363(6) 0.5033(3) 0.2254(2) 0.0382(9) Uani 1 1 d .
C2 C -0.4766(6) 0.4477(3) 0.1697(3) 0.0544(11) Uani 1 1 d .
H2C H -0.6131 0.4291 0.1818 0.065 Uiso 1 1 calc R
C3 C -0.4056(7) 0.4205(3) 0.0943(2) 0.0613(12) Uani 1 1 d .
H3 H -0.4965 0.3829 0.0552 0.074 Uiso 1 1 calc R
C4 C -0.2017(7) 0.4483(3) 0.0765(2) 0.0563(11) Uani 1 1 d .
H4 H -0.1575 0.4301 0.0256 0.068 Uiso 1 1 calc R
C5 C -0.0642(6) 0.5033(3) 0.1344(2) 0.0437(9) Uani 1 1 d .
H5 H 0.0731 0.5214 0.1229 0.052 Uiso 1 1 calc R
C6 C -0.1323(5) 0.5310(2) 0.20928(19) 0.0346(8) Uani 1 1 d .
C7 C -0.0229(5) 0.5915(3) 0.28361(19) 0.0340(8) Uani 1 1 d .
C8 C -0.1976(6) 0.5889(3) 0.3441(2) 0.0400(9) Uani 1 1 d .
C9 C 0.0242(6) 0.7171(3) 0.26859(19) 0.0397(9) Uani 1 1 d .
H9A H -0.1102 0.7570 0.2588 0.048 Uiso 1 1 calc R
H9B H 0.0977 0.7481 0.3184 0.048 Uiso 1 1 calc R
C10 C 0.1524(5) 0.7426(2) 0.1999(2) 0.0345(8) Uani 1 1 d .
C11 C 0.1033(5) 0.7934(2) 0.12643(19) 0.0314(8) Uani 1 1 d .
C12 C 0.2965(6) 0.8005(3) 0.0896(2) 0.0362(8) Uani 1 1 d .
C13 C 0.3325(6) 0.8541(3) 0.0100(2) 0.0476(10) Uani 1 1 d .
H13A H 0.2984 0.9336 0.0117 0.071 Uiso 1 1 calc GR
H13B H 0.2435 0.8182 -0.0333 0.071 Uiso 1 1 calc GR
H13C H 0.4789 0.8453 0.0001 0.071 Uiso 1 1 calc GR
H2A H -0.205(6) 0.799(3) 0.1095(19) 0.043(11) Uiso 1 1 d .
H2B H -0.113(7) 0.843(3) 0.043(3) 0.086(16) Uiso 1 1 d .

loop_
_atom_site_aniso_label
_atom_site_aniso_U_11
_atom_site_aniso_U_22
_atom_site_aniso_U_33
_atom_site_aniso_U_23
_atom_site_aniso_U_13
_atom_site_aniso_U_12
O1 0.0482(18) 0.099(2) 0.0306(14) -0.0025(13) 0.0118(13) -0.0025(15)
O2 0.0285(14) 0.0495(16) 0.0448(15) 0.0131(11) 0.0057(11) -0.0023(11)
O3 0.0393(15) 0.0519(15) 0.0453(15) 0.0122(11) 0.0071(12) 0.0018(12)
N1 0.0271(17) 0.0550(18) 0.0460(19) 0.0104(14) 0.0117(14) 0.0023(14)
N2 0.0285(18) 0.053(2) 0.0348(19) 0.0009(14) 0.0051(15) 0.0008(15)
N3 0.0338(18) 0.0536(19) 0.051(2) 0.0134(14) 0.0118(15) 0.0018(14)
C1 0.032(2) 0.041(2) 0.040(2) 0.0034(15) -0.0036(17) -0.0012(17)
C2 0.035(2) 0.055(2) 0.071(3) 0.000(2) -0.009(2) -0.0004(19)
C3 0.068(3) 0.056(2) 0.055(3) -0.011(2) -0.016(2) -0.004(2)
C4 0.074(3) 0.056(3) 0.038(2) -0.0046(17) -0.002(2) 0.003(2)
C5 0.043(2) 0.048(2) 0.041(2) 0.0008(16) 0.0081(18) 0.0023(18)
C6 0.033(2) 0.0353(19) 0.0358(19) 0.0040(14) 0.0039(16) -0.0031(16)
C7 0.0283(19) 0.043(2) 0.0311(18) 0.0048(14) 0.0074(15) -0.0014(16)
C8 0.034(2) 0.051(2) 0.036(2) 0.0144(16) 0.0070(17) 0.0007(17)
C9 0.043(2) 0.043(2) 0.0338(19) 0.0028(14) 0.0113(17) -0.0036(17)
C10 0.032(2) 0.0327(18) 0.039(2) 0.0003(14) 0.0043(16) -0.0040(16)
C11 0.0270(19) 0.0331(18) 0.0349(19) -0.0009(14) 0.0071(15) -0.0008(15)
C12 0.034(2) 0.0344(19) 0.041(2) 0.0016(14) 0.0094(17) -0.0004(16)
C13 0.041(2) 0.058(2) 0.046(2) 0.0053(17) 0.0186(18) 0.0005(19)

loop_
_atom_type_symbol
_atom_type_description
_atom_type_scat_dispersion_real
_atom_type_scat_dispersion_imag
_atom_type_scat_source
C C 0.0033 0.0016 'International Tables Vol C Tables 4.2.6.8 and 6.1.1.4'
H H 0.0000 0.0000 'International Tables Vol C Tables 4.2.6.8 and 6.1.1.4'
N N 0.0061 0.0033 'International Tables Vol C Tables 4.2.6.8 and 6.1.1.4'
O O 0.0106 0.0060 'International Tables Vol C Tables 4.2.6.8 and 6.1.1.4'

loop_
_geom_angle_atom_site_label_1
_geom_angle_atom_site_label_2
_geom_angle_atom_site_label_3
_geom_angle
C7 O2 H2 109.5
C10 O3 N3 108.5(2)
C1 N1 H1 124.0
C8 N1 H1 124.0
C8 N1 C1 112.1(3)
C11 N2 H2A 113(2)
C11 N2 H2B 114(3)
H2A N2 H2B 105(3)
C12 N3 O3 106.0(3)
C2 C1 N1 127.4(4)
C2 C1 C6 122.7(3)
C6 C1 N1 109.9(3)
C1 C2 H2C 121.4
C1 C2 C3 117.1(4)
C3 C2 H2C 121.4
C2 C3 H3 119.4
C4 C3 C2 121.2(4)
C4 C3 H3 119.4
C3 C4 H4 120.0
C5 C4 C3 120.0(4)
C5 C4 H4 120.0
C4 C5 H5 120.3
C6 C5 C4 119.5(4)
C6 C5 H5 120.3
C1 C6 C7 108.6(3)
C5 C6 C1 119.5(3)
C5 C6 C7 132.0(3)
O2 C7 C6 114.9(3)
O2 C7 C8 111.6(2)
O2 C7 C9 107.8(3)
C6 C7 C8 101.9(3)
C6 C7 C9 113.8(2)
C9 C7 C8 106.4(2)
O1 C8 N1 126.5(3)
O1 C8 C7 126.0(3)
N1 C8 C7 107.4(3)
C7 C9 H9A 108.2
C7 C9 H9B 108.2
H9A C9 H9B 107.3
C10 C9 C7 116.5(3)
C10 C9 H9A 108.2
C10 C9 H9B 108.2
O3 C10 C9 119.1(3)
C11 C10 O3 108.7(3)
C11 C10 C9 132.2(3)
N2 C11 C12 126.6(3)
C10 C11 N2 127.3(3)
C10 C11 C12 105.8(3)
N3 C12 C11 111.0(3)
N3 C12 C13 121.3(3)
C11 C12 C13 127.6(3)
C12 C13 H13A 109.5
C12 C13 H13B 109.5
C12 C13 H13C 109.5
H13A C13 H13B 109.5
H13A C13 H13C 109.5
H13B C13 H13C 109.5

loop_
_geom_bond_atom_site_label_1
_geom_bond_atom_site_label_2
_geom_bond_distance
O1 C8 1.220(4)
O2 H2 0.8200
O2 C7 1.418(4)
O3 N3 1.411(3)
O3 C10 1.368(4)
N1 H1 0.8600
N1 C1 1.406(4)
N1 C8 1.353(4)
N2 C11 1.410(4)
N2 H2A 0.89(4)
N2 H2B 0.87(4)
N3 C12 1.315(4)
C1 C2 1.375(4)
C1 C6 1.380(4)
C2 H2C 0.9300
C2 C3 1.391(5)
C3 H3 0.9300
C3 C4 1.388(5)
C4 H4 0.9300
C4 C5 1.384(5)
C5 H5 0.9300
C5 C6 1.379(4)
C6 C7 1.518(4)
C7 C8 1.553(4)
C7 C9 1.532(4)
C9 H9A 0.9700
C9 H9B 0.9700
C9 C10 1.479(4)
C10 C11 1.353(4)
C11 C12 1.416(4)
C12 C13 1.486(4)
C13 H13A 0.9600
C13 H13B 0.9600
C13 H13C 0.9600

loop_
_geom_torsion_atom_site_label_1
_geom_torsion_atom_site_label_2
_geom_torsion_atom_site_label_3
_geom_torsion_atom_site_label_4
_geom_torsion
O2 C7 C8 O1 56.8(4)
O2 C7 C8 N1 -126.2(3)
O2 C7 C9 C10 72.6(4)
O3 N3 C12 C11 0.3(4)
O3 N3 C12 C13 177.4(3)
O3 C10 C11 N2 -175.3(3)
O3 C10 C11 C12 -0.3(3)
N1 C1 C2 C3 179.3(3)
N1 C1 C6 C5 -179.4(3)
N1 C1 C6 C7 0.0(4)
N2 C11 C12 N3 175.0(3)
N2 C11 C12 C13 -1.8(5)
N3 O3 C10 C9 -176.3(3)
N3 O3 C10 C11 0.4(3)
C1 N1 C8 O1 -179.8(3)
C1 N1 C8 C7 3.3(4)
C1 C2 C3 C4 0.1(5)
C1 C6 C7 O2 122.6(3)
C1 C6 C7 C8 1.8(3)
C1 C6 C7 C9 -112.4(3)
C2 C1 C6 C5 0.5(5)
C2 C1 C6 C7 179.9(3)
C2 C3 C4 C5 0.6(6)
C3 C4 C5 C6 -0.7(5)
C4 C5 C6 C1 0.1(5)
C4 C5 C6 C7 -179.1(3)
C5 C6 C7 O2 -58.1(4)
C5 C6 C7 C8 -178.9(3)
C5 C6 C7 C9 66.9(4)
C6 C1 C2 C3 -0.6(5)
C6 C7 C8 O1 -180.0(3)
C6 C7 C8 N1 -3.0(3)
C6 C7 C9 C10 -56.2(4)
C7 C9 C10 O3 -73.1(4)
C7 C9 C10 C11 111.0(4)
C8 N1 C1 C2 177.9(3)
C8 N1 C1 C6 -2.2(4)
C8 C7 C9 C10 -167.6(3)
C9 C7 C8 O1 -60.6(4)
C9 C7 C8 N1 116.4(3)
C9 C10 C11 N2 0.9(6)
C9 C10 C11 C12 175.9(3)
C10 O3 N3 C12 -0.5(3)
C10 C11 C12 N3 0.0(4)
C10 C11 C12 C13 -176.9(3)
